data_1575661
loop_
_publ_author_name
'Heller, Jan'
'Buch, Christoph D.'
'Virovets, Alexander V.'
'Peresypkina, Eugenia'
'Lerner, Hans-Wolfram'
'Fantuzzi, Felipe'
'Wagner, Matthias'

_publ_section_title
;
 Synthesis of perhalogenated silylboranes (X = Cl, I) and their
 application in regiodivergent alkene silaboration.
;
_journal_issue 43
_journal_name_full 'Chemical science'
_journal_page_first 20329
_journal_page_last 20343
_journal_paper_doi 10.1039/d5sc06234a
_journal_volume 16
_journal_year 2025
_chemical_formula_moiety 'C18 H15 B I5 P Si'
_chemical_formula_structural '[I2 B ((C6 H5)3 P) Si I3]'
_chemical_formula_sum 'C18 H15 B I5 P Si'
_chemical_formula_weight 935.67
_chemical_properties_physical Air-sensitive,Moisture-sensitive
_space_group_crystal_system monoclinic
_space_group_IT_number 14
_space_group_name_Hall '-P 2ybc'
_space_group_name_H-M_alt 'P 1 21/c 1'
_atom_sites_solution_hydrogens geom
_atom_sites_solution_primary dual
_atom_sites_solution_secondary difmap
_audit_creation_method SHELXL-2019/3
_audit_update_record
;
2025-07-08 deposited with the CCDC.	2025-09-10 downloaded from the CCDC.
;
_cell_angle_alpha 90
_cell_angle_beta 96.9330(10)
_cell_angle_gamma 90
_cell_formula_units_Z 8
_cell_length_a 16.2424(2)
_cell_length_b 21.4873(3)
_cell_length_c 14.3571(2)
_cell_measurement_reflns_used 18695
_cell_measurement_temperature 173(2)
_cell_measurement_theta_max 27.0290
_cell_measurement_theta_min 2.6490
_cell_volume 4974.07(12)
_computing_cell_refinement 'CrysAlisPro 1.171.42.43a (Rigaku OD, 2022)'
_computing_data_collection 'X-Area (Stoe & Cie, 2001)'
_computing_data_reduction 'CrysAlisPro 1.171.42.43a (Rigaku OD, 2022)'
_computing_publication_material 'IUCr PublCIF online service'
_computing_structure_refinement 'SHELXL-2019/2 (Sheldrick, 2019)'
_computing_structure_solution 'SHELXT (G. M. Sheldrick, 2015)'
_diffrn_ambient_temperature 173(2)
_diffrn_detector 'image plate'
_diffrn_detector_area_resol_mean 6.67
_diffrn_detector_type 'STOE image plate (34 cm diameter)'
_diffrn_measured_fraction_theta_full 0.999
_diffrn_measured_fraction_theta_max 0.998
_diffrn_measurement_device '2-circle goniometer'
_diffrn_measurement_device_type 'STOE IPDS II two-circle-diffractometer'
_diffrn_measurement_method \w
_diffrn_radiation_monochromator mirror
_diffrn_radiation_type MoK\a
_diffrn_radiation_wavelength 0.71073
_diffrn_reflns_av_R_equivalents 0.0492
_diffrn_reflns_av_unetI/netI 0.0460
_diffrn_reflns_Laue_measured_fraction_full 0.999
_diffrn_reflns_Laue_measured_fraction_max 0.998
_diffrn_reflns_limit_h_max 20
_diffrn_reflns_limit_h_min -20
_diffrn_reflns_limit_k_max 27
_diffrn_reflns_limit_k_min -27
_diffrn_reflns_limit_l_max 18
_diffrn_reflns_limit_l_min -18
_diffrn_reflns_number 60760
_diffrn_reflns_point_group_measured_fraction_full 0.999
_diffrn_reflns_point_group_measured_fraction_max 0.998
_diffrn_reflns_theta_full 25.242
_diffrn_reflns_theta_max 27.127
_diffrn_reflns_theta_min 2.230
_diffrn_source 'Genix 3D I\mS microfocus X-ray source'
_exptl_absorpt_coefficient_mu 6.338
_exptl_absorpt_correction_T_max 0.06330
_exptl_absorpt_correction_T_min 0.04092
_exptl_absorpt_correction_type sphere
_exptl_absorpt_process_details
;
CrysAlisPro 1.171.43.98a (Rigaku Oxford Diffraction, 2023)
Spherical absorption correction
using equivalent radius and absorption coefficient.
Empirical absorption correction using spherical harmonics,
implemented in SCALE3 ABSPACK scaling algorithm.
;
_exptl_crystal_colour colourless
_exptl_crystal_density_diffrn 2.499
_exptl_crystal_description plate
_exptl_crystal_F_000 3376
_exptl_crystal_size_max 0.095
_exptl_crystal_size_mid 0.071
_exptl_crystal_size_min 0.045
_exptl_crystal_size_rad 0.400
_refine_diff_density_max 1.346
_refine_diff_density_min -0.687
_refine_diff_density_rms 0.121
_refine_ls_extinction_method none
_refine_ls_goodness_of_fit_ref 0.795
_refine_ls_hydrogen_treatment constr
_refine_ls_matrix_type full
_refine_ls_number_parameters 469
_refine_ls_number_reflns 10970
_refine_ls_number_restraints 0
_refine_ls_restrained_S_all 0.795
_refine_ls_R_factor_all 0.0367
_refine_ls_R_factor_gt 0.0245
_refine_ls_shift/su_max 0.001
_refine_ls_shift/su_mean 0.000
_refine_ls_structure_factor_coef Fsqd
_refine_ls_weighting_details 'w=1/[\s^2^(Fo^2^)+(0.0269P)^2^] where P=(Fo^2^+2Fc^2^)/3'
_refine_ls_weighting_scheme calc
_refine_ls_wR_factor_gt 0.0507
_refine_ls_wR_factor_ref 0.0516
_reflns_Friedel_coverage 0.000
_reflns_number_gt 7706
_reflns_number_total 10970
_reflns_threshold_expression 'I > 2\s(I)'
_cod_data_source_file d5sc06234a3.cif
_cod_data_source_block 2_PPh3_beta_wa3596
_cod_depositor_comments 'Adding full bibliography for 1575660--1575680.cif.'
_cod_original_sg_symbol_H-M 'P 21/c'
_cod_database_code 1575661
_shelx_shelxl_version_number 2019/3
_shelx_space_group_comment
;
The symmetry employed for this shelxl refinement is uniquely defined
by the following loop, which should always be used as a source of
symmetry information in preference to the above space-group names.
They are only intended as comments.
;
_shelx_estimated_absorpt_t_min 0.583
_shelx_estimated_absorpt_t_max 0.763
_oxdiff_exptl_absorpt_empirical_full_min 0.806
_oxdiff_exptl_absorpt_empirical_full_max 1.501
_oxdiff_exptl_absorpt_empirical_details
;
Empirical correction (ABSPACK) includes:
- Absorption correction using spherical harmonics
- Frame scaling
- Detector area scaling
;

loop_
_space_group_symop_operation_xyz
'x, y, z'
'-x, y+1/2, -z+1/2'
'-x, -y, -z'
'x, -y-1/2, z-1/2'

loop_
_atom_site_label
_atom_site_type_symbol
_atom_site_fract_x
_atom_site_fract_y
_atom_site_fract_z
_atom_site_U_iso_or_equiv
_atom_site_adp_type
_atom_site_occupancy
_atom_site_site_symmetry_order
_atom_site_calc_flag
_atom_site_refinement_flags_posn
_atom_site_refinement_flags_adp
_atom_site_refinement_flags_occupancy
_atom_site_disorder_assembly
_atom_site_disorder_group
Si1 Si 0.77479(7) 0.55378(5) 0.49794(9) 0.0300(3) Uani 1 1 d . . . . .
B1 B 0.8247(3) 0.6394(2) 0.5287(3) 0.0283(10) Uani 1 1 d . . . . .
I11 I 0.85825(2) 0.47887(2) 0.42099(3) 0.04972(9) Uani 1 1 d . . . . .
I12 I 0.63797(2) 0.55238(2) 0.40347(2) 0.03975(7) Uani 1 1 d . . . . .
I13 I 0.75018(2) 0.50326(2) 0.64704(2) 0.04107(8) Uani 1 1 d . . . . .
I14 I 0.93963(2) 0.62455(2) 0.62858(2) 0.04255(8) Uani 1 1 d . . . . .
I15 I 0.72785(2) 0.68828(2) 0.60166(2) 0.03395(7) Uani 1 1 d . . . . .
P1 P 0.84582(6) 0.69511(5) 0.42497(8) 0.0264(2) Uani 1 1 d . . . . .
C111 C 0.9388(2) 0.67892(19) 0.3702(3) 0.0315(9) Uani 1 1 d . . . . .
C112 C 0.9818(3) 0.6240(2) 0.3848(4) 0.0492(13) Uani 1 1 d . . . . .
H11A H 0.963563 0.592970 0.424733 0.059 Uiso 1 1 calc R U . . .
C113 C 1.0533(3) 0.6141(3) 0.3398(4) 0.0616(16) Uani 1 1 d . . . . .
H11B H 1.083205 0.576175 0.349388 0.074 Uiso 1 1 calc R U . . .
C114 C 1.0800(3) 0.6590(3) 0.2822(4) 0.0520(13) Uani 1 1 d . . . . .
H11C H 1.127995 0.652178 0.251699 0.062 Uiso 1 1 calc R U . . .
C115 C 1.0370(3) 0.7132(2) 0.2693(4) 0.0448(12) Uani 1 1 d . . . . .
H11D H 1.055797 0.744393 0.229924 0.054 Uiso 1 1 calc R U . . .
C116 C 0.9667(3) 0.7239(2) 0.3122(3) 0.0355(10) Uani 1 1 d . . . . .
H11E H 0.937405 0.762078 0.301926 0.043 Uiso 1 1 calc R U . . .
C121 C 0.7588(2) 0.69015(18) 0.3331(3) 0.0277(9) Uani 1 1 d . . . . .
C122 C 0.6841(2) 0.72061(19) 0.3442(3) 0.0303(9) Uani 1 1 d . . . . .
H12A H 0.680149 0.746296 0.397337 0.036 Uiso 1 1 calc R U . . .
C123 C 0.6168(3) 0.71291(19) 0.2775(3) 0.0358(10) Uani 1 1 d . . . . .
H12B H 0.566091 0.733246 0.284935 0.043 Uiso 1 1 calc R U . . .
C124 C 0.6221(3) 0.67609(19) 0.2002(3) 0.0367(10) Uani 1 1 d . . . . .
H12C H 0.574891 0.671010 0.154901 0.044 Uiso 1 1 calc R U . . .
C125 C 0.6956(3) 0.6464(2) 0.1877(3) 0.0378(10) Uani 1 1 d . . . . .
H12D H 0.699061 0.621552 0.133516 0.045 Uiso 1 1 calc R U . . .
C126 C 0.7643(3) 0.65299(19) 0.2549(3) 0.0332(10) Uani 1 1 d . . . . .
H12E H 0.814743 0.632232 0.247331 0.040 Uiso 1 1 calc R U . . .
C131 C 0.8552(2) 0.77621(18) 0.4592(3) 0.0274(9) Uani 1 1 d . . . . .
C132 C 0.8322(2) 0.82266(19) 0.3919(3) 0.0333(10) Uani 1 1 d . . . . .
H13A H 0.806127 0.811491 0.331377 0.040 Uiso 1 1 calc R U . . .
C133 C 0.8475(3) 0.8845(2) 0.4139(4) 0.0396(11) Uani 1 1 d . . . . .
H13B H 0.833441 0.915793 0.367950 0.048 Uiso 1 1 calc R U . . .
C136 C 0.8917(2) 0.7938(2) 0.5479(3) 0.0332(10) Uani 1 1 d . . . . .
H13C H 0.906945 0.762754 0.593984 0.040 Uiso 1 1 calc R U . . .
C314 C 0.8834(3) 0.9010(2) 0.5029(4) 0.0389(11) Uani 1 1 d . . . . .
H31A H 0.892600 0.943632 0.518227 0.047 Uiso 1 1 calc R U . . .
C315 C 0.9059(3) 0.8554(2) 0.5698(3) 0.0384(11) Uani 1 1 d . . . . .
H31B H 0.931134 0.866872 0.630580 0.046 Uiso 1 1 calc R U . . .
Si2 Si 0.18641(7) 0.87672(6) 0.45981(9) 0.0320(3) Uani 1 1 d . . . . .
B2 B 0.2866(3) 0.8712(2) 0.3873(4) 0.0304(11) Uani 1 1 d . . . . .
I21 I 0.07192(2) 0.92387(2) 0.35601(2) 0.05164(9) Uani 1 1 d . . . . .
I22 I 0.12843(2) 0.77959(2) 0.51706(3) 0.04785(9) Uani 1 1 d . . . . .
I23 I 0.20645(2) 0.94261(2) 0.60066(2) 0.04036(8) Uani 1 1 d . . . . .
I24 I 0.24897(2) 0.81560(2) 0.25732(2) 0.04292(8) Uani 1 1 d . . . . .
I25 I 0.31313(2) 0.97073(2) 0.35443(2) 0.03926(7) Uani 1 1 d . . . . .
P2 P 0.39232(6) 0.83981(5) 0.45276(8) 0.0269(2) Uani 1 1 d . . . . .
C211 C 0.4000(2) 0.75599(18) 0.4638(3) 0.0297(9) Uani 1 1 d . . . . .
C212 C 0.3301(3) 0.71932(19) 0.4618(3) 0.0384(11) Uani 1 1 d . . . . .
H21A H 0.276825 0.737261 0.445937 0.046 Uiso 1 1 calc R U . . .
C213 C 0.3373(3) 0.6559(2) 0.4830(4) 0.0486(13) Uani 1 1 d . . . . .
H21B H 0.289006 0.631036 0.483412 0.058 Uiso 1 1 calc R U . . .
C214 C 0.4145(3) 0.6299(2) 0.5031(4) 0.0483(13) Uani 1 1 d . . . . .
H21C H 0.419383 0.586724 0.517066 0.058 Uiso 1 1 calc R U . . .
C215 C 0.4844(3) 0.6653(2) 0.5034(3) 0.0445(12) Uani 1 1 d . . . . .
H21D H 0.537538 0.646627 0.516389 0.053 Uiso 1 1 calc R U . . .
C216 C 0.4776(3) 0.72829(19) 0.4849(3) 0.0357(10) Uani 1 1 d . . . . .
H21E H 0.526299 0.752954 0.486478 0.043 Uiso 1 1 calc R U . . .
C221 C 0.4819(2) 0.86341(18) 0.3962(3) 0.0298(9) Uani 1 1 d . . . . .
C222 C 0.5558(3) 0.8805(2) 0.4497(3) 0.0390(11) Uani 1 1 d . . . . .
H22A H 0.558284 0.883030 0.516009 0.047 Uiso 1 1 calc R U . . .
C223 C 0.6259(3) 0.8938(2) 0.4066(4) 0.0424(11) Uani 1 1 d . . . . .
H22B H 0.676053 0.905355 0.443533 0.051 Uiso 1 1 calc R U . . .
C224 C 0.6227(3) 0.8904(2) 0.3108(3) 0.0384(11) Uani 1 1 d . . . . .
H22C H 0.670526 0.899590 0.281239 0.046 Uiso 1 1 calc R U . . .
C225 C 0.5496(3) 0.8735(2) 0.2577(3) 0.0426(11) Uani 1 1 d . . . . .
H22D H 0.547717 0.870802 0.191444 0.051 Uiso 1 1 calc R U . . .
C226 C 0.4788(3) 0.8604(2) 0.2993(3) 0.0385(11) Uani 1 1 d . . . . .
H22E H 0.428654 0.849546 0.261826 0.046 Uiso 1 1 calc R U . . .
C231 C 0.4086(2) 0.86830(18) 0.5726(3) 0.0274(9) Uani 1 1 d . . . . .
C232 C 0.4353(2) 0.92929(19) 0.5927(3) 0.0331(10) Uani 1 1 d . . . . .
H23A H 0.445433 0.956454 0.543118 0.040 Uiso 1 1 calc R U . . .
C233 C 0.4469(3) 0.9500(2) 0.6840(3) 0.0372(10) Uani 1 1 d . . . . .
H23B H 0.467301 0.990913 0.697377 0.045 Uiso 1 1 calc R U . . .
C234 C 0.4290(3) 0.9114(2) 0.7569(3) 0.0425(11) Uani 1 1 d . . . . .
H23C H 0.436762 0.925891 0.819871 0.051 Uiso 1 1 calc R U . . .
C235 C 0.3997(3) 0.8515(2) 0.7370(3) 0.0378(10) Uani 1 1 d . . . . .
H23D H 0.386109 0.825342 0.786314 0.045 Uiso 1 1 calc R U . . .
C236 C 0.3902(2) 0.8297(2) 0.6456(3) 0.0328(10) Uani 1 1 d . . . . .
H23E H 0.371099 0.788503 0.632499 0.039 Uiso 1 1 calc R U . . .

loop_
_atom_site_aniso_label
_atom_site_aniso_U_11
_atom_site_aniso_U_22
_atom_site_aniso_U_33
_atom_site_aniso_U_23
_atom_site_aniso_U_13
_atom_site_aniso_U_12
Si1 0.0351(6) 0.0304(6) 0.0252(7) 0.0006(5) 0.0063(5) 0.0047(5)
B1 0.030(2) 0.034(2) 0.021(3) 0.0001(19) 0.0027(19) 0.014(2)
I11 0.0577(2) 0.04761(18) 0.0459(2) -0.00943(15) 0.01462(16) 0.01672(15)
I12 0.03987(16) 0.03825(15) 0.04002(19) 0.00144(13) 0.00032(13) -0.00155(13)
I13 0.05705(19) 0.03678(16) 0.03114(17) 0.00623(13) 0.01247(14) 0.00464(14)
I14 0.03993(16) 0.04983(18) 0.03562(19) 0.00287(14) -0.00470(13) 0.00764(14)
I15 0.03636(15) 0.03618(15) 0.03062(16) -0.00267(12) 0.00942(12) 0.00345(12)
P1 0.0256(5) 0.0297(5) 0.0241(6) -0.0001(4) 0.0032(4) 0.0036(4)
C111 0.027(2) 0.040(2) 0.028(2) -0.0027(19) 0.0047(17) 0.0043(18)
C112 0.045(3) 0.051(3) 0.055(4) 0.012(3) 0.020(2) 0.016(2)
C113 0.056(3) 0.074(4) 0.059(4) 0.014(3) 0.025(3) 0.036(3)
C114 0.038(3) 0.081(4) 0.040(3) -0.001(3) 0.014(2) 0.012(3)
C115 0.038(3) 0.059(3) 0.038(3) -0.003(2) 0.011(2) -0.003(2)
C116 0.033(2) 0.047(3) 0.027(3) 0.000(2) 0.0051(19) 0.002(2)
C121 0.030(2) 0.027(2) 0.026(2) 0.0028(17) 0.0029(17) 0.0014(17)
C122 0.029(2) 0.034(2) 0.028(2) 0.0014(18) 0.0028(18) 0.0017(18)
C123 0.029(2) 0.036(2) 0.042(3) 0.006(2) 0.001(2) 0.0012(19)
C124 0.035(2) 0.040(2) 0.033(3) 0.005(2) -0.004(2) -0.006(2)
C125 0.044(3) 0.036(2) 0.032(3) 0.001(2) 0.000(2) -0.003(2)
C126 0.034(2) 0.034(2) 0.033(3) 0.0024(19) 0.0092(19) 0.0024(18)
C131 0.0235(19) 0.030(2) 0.029(2) -0.0008(18) 0.0068(17) 0.0012(16)
C132 0.030(2) 0.038(2) 0.031(3) 0.0011(19) 0.0002(18) -0.0018(19)
C133 0.040(3) 0.033(2) 0.045(3) 0.004(2) 0.003(2) 0.001(2)
C136 0.032(2) 0.039(2) 0.029(3) 0.0049(19) 0.0043(19) 0.0016(18)
C314 0.036(2) 0.032(2) 0.049(3) -0.002(2) 0.007(2) -0.0023(19)
C315 0.034(2) 0.046(3) 0.036(3) -0.006(2) 0.005(2) -0.001(2)
Si2 0.0277(6) 0.0424(7) 0.0256(7) -0.0043(5) 0.0018(5) -0.0008(5)
B2 0.032(2) 0.034(3) 0.026(3) 0.000(2) 0.004(2) -0.005(2)
I21 0.03361(16) 0.0814(2) 0.0374(2) -0.00328(17) -0.00586(14) 0.01047(16)
I22 0.04517(18) 0.05227(19) 0.0496(2) -0.00566(16) 0.02003(15) -0.01124(15)
I23 0.04437(16) 0.04329(16) 0.03244(18) -0.00763(13) 0.00069(13) 0.00626(13)
I24 0.04128(16) 0.05467(19) 0.03249(18) -0.00933(14) 0.00313(13) -0.00532(14)
I25 0.04263(16) 0.03607(15) 0.03844(18) 0.00759(13) 0.00226(13) 0.00015(13)
P2 0.0271(5) 0.0292(5) 0.0250(6) 0.0007(4) 0.0051(4) -0.0015(4)
C211 0.034(2) 0.030(2) 0.025(2) 0.0002(18) 0.0082(18) 0.0020(18)
C212 0.044(3) 0.031(2) 0.043(3) -0.004(2) 0.014(2) 0.001(2)
C213 0.060(3) 0.037(3) 0.051(3) -0.005(2) 0.016(3) -0.015(2)
C214 0.073(4) 0.032(2) 0.041(3) 0.002(2) 0.012(3) 0.005(2)
C215 0.055(3) 0.045(3) 0.032(3) 0.002(2) 0.001(2) 0.011(2)
C216 0.040(2) 0.035(2) 0.033(3) -0.0006(19) 0.005(2) 0.0016(19)
C221 0.034(2) 0.030(2) 0.028(2) 0.0025(17) 0.0111(18) 0.0016(17)
C222 0.032(2) 0.054(3) 0.030(3) 0.008(2) 0.0037(19) -0.002(2)
C223 0.029(2) 0.056(3) 0.042(3) -0.002(2) 0.003(2) -0.002(2)
C224 0.037(2) 0.039(2) 0.042(3) 0.006(2) 0.017(2) 0.001(2)
C225 0.048(3) 0.056(3) 0.027(3) -0.003(2) 0.015(2) -0.003(2)
C226 0.034(2) 0.043(3) 0.039(3) -0.008(2) 0.006(2) -0.005(2)
C231 0.0219(19) 0.034(2) 0.027(2) -0.0010(18) 0.0042(16) 0.0049(17)
C232 0.035(2) 0.033(2) 0.031(3) 0.0036(19) 0.0020(19) -0.0025(18)
C233 0.038(2) 0.039(2) 0.032(3) -0.006(2) -0.006(2) 0.003(2)
C234 0.040(3) 0.055(3) 0.032(3) -0.006(2) 0.001(2) 0.010(2)
C235 0.039(2) 0.046(3) 0.029(3) 0.005(2) 0.005(2) 0.002(2)
C236 0.033(2) 0.036(2) 0.030(3) 0.0046(19) 0.0046(19) -0.0001(18)

loop_
_atom_type_symbol
_atom_type_description
_atom_type_scat_dispersion_real
_atom_type_scat_dispersion_imag
_atom_type_scat_source
C C 0.0033 0.0016 'International Tables Vol C Tables 4.2.6.8 and 6.1.1.4'
H H 0.0000 0.0000 'International Tables Vol C Tables 4.2.6.8 and 6.1.1.4'
B B 0.0013 0.0007 'International Tables Vol C Tables 4.2.6.8 and 6.1.1.4'
Si Si 0.0817 0.0704 'International Tables Vol C Tables 4.2.6.8 and 6.1.1.4'
P P 0.1023 0.0942 'International Tables Vol C Tables 4.2.6.8 and 6.1.1.4'
I I -0.4742 1.8119 'International Tables Vol C Tables 4.2.6.8 and 6.1.1.4'

loop_
_geom_angle_atom_site_label_1
_geom_angle_atom_site_label_2
_geom_angle_atom_site_label_3
_geom_angle
_geom_angle_site_symmetry_1
_geom_angle_site_symmetry_3
_geom_angle_publ_flag
B1 Si1 I11 117.62(13) . . ?
B1 Si1 I12 116.09(13) . . ?
I11 Si1 I12 104.80(5) . . ?
B1 Si1 I13 108.05(14) . . ?
I11 Si1 I13 104.93(4) . . ?
I12 Si1 I13 104.00(4) . . ?
P1 B1 Si1 119.0(2) . . ?
P1 B1 I14 111.3(2) . . ?
Si1 B1 I14 106.82(19) . . ?
P1 B1 I15 105.28(19) . . ?
Si1 B1 I15 103.9(2) . . ?
I14 B1 I15 110.2(2) . . ?
C131 P1 C121 106.62(18) . . ?
C131 P1 C111 104.69(18) . . ?
C121 P1 C111 106.83(19) . . ?
C131 P1 B1 113.3(2) . . ?
C121 P1 B1 108.77(19) . . ?
C111 P1 B1 116.07(19) . . ?
C112 C111 C116 119.6(4) . . ?
C112 C111 P1 122.1(3) . . ?
C116 C111 P1 118.3(3) . . ?
C111 C112 C113 119.4(5) . . ?
C111 C112 H11A 120.3 . . ?
C113 C112 H11A 120.3 . . ?
C114 C113 C112 120.4(5) . . ?
C114 C113 H11B 119.8 . . ?
C112 C113 H11B 119.8 . . ?
C115 C114 C113 119.3(4) . . ?
C115 C114 H11C 120.3 . . ?
C113 C114 H11C 120.3 . . ?
C114 C115 C116 121.4(5) . . ?
C114 C115 H11D 119.3 . . ?
C116 C115 H11D 119.3 . . ?
C115 C116 C111 119.9(4) . . ?
C115 C116 H11E 120.0 . . ?
C111 C116 H11E 120.0 . . ?
C126 C121 C122 120.0(4) . . ?
C126 C121 P1 120.0(3) . . ?
C122 C121 P1 119.8(3) . . ?
C123 C122 C121 119.4(4) . . ?
C123 C122 H12A 120.3 . . ?
C121 C122 H12A 120.3 . . ?
C122 C123 C124 120.7(4) . . ?
C122 C123 H12B 119.6 . . ?
C124 C123 H12B 119.6 . . ?
C123 C124 C125 120.6(4) . . ?
C123 C124 H12C 119.7 . . ?
C125 C124 H12C 119.7 . . ?
C124 C125 C126 119.6(4) . . ?
C124 C125 H12D 120.2 . . ?
C126 C125 H12D 120.2 . . ?
C121 C126 C125 119.6(4) . . ?
C121 C126 H12E 120.2 . . ?
C125 C126 H12E 120.2 . . ?
C136 C131 C132 119.0(4) . . ?
C136 C131 P1 121.4(3) . . ?
C132 C131 P1 119.3(3) . . ?
C133 C132 C131 120.0(4) . . ?
C133 C132 H13A 120.0 . . ?
C131 C132 H13A 120.0 . . ?
C132 C133 C314 120.1(4) . . ?
C132 C133 H13B 120.0 . . ?
C314 C133 H13B 120.0 . . ?
C315 C136 C131 120.8(4) . . ?
C315 C136 H13C 119.6 . . ?
C131 C136 H13C 119.6 . . ?
C133 C314 C315 120.3(4) . . ?
C133 C314 H31A 119.8 . . ?
C315 C314 H31A 119.8 . . ?
C136 C315 C314 119.8(4) . . ?
C136 C315 H31B 120.1 . . ?
C314 C315 H31B 120.1 . . ?
B2 Si2 I21 107.84(15) . . ?
B2 Si2 I23 114.77(14) . . ?
I21 Si2 I23 106.07(5) . . ?
B2 Si2 I22 118.75(14) . . ?
I21 Si2 I22 105.02(4) . . ?
I23 Si2 I22 103.35(5) . . ?
P2 B2 Si2 118.6(2) . . ?
P2 B2 I24 110.4(2) . . ?
Si2 B2 I24 107.6(2) . . ?
P2 B2 I25 104.4(2) . . ?
Si2 B2 I25 103.7(2) . . ?
I24 B2 I25 112.0(2) . . ?
C211 P2 C231 104.58(19) . . ?
C211 P2 C221 105.39(18) . . ?
C231 P2 C221 107.20(19) . . ?
C211 P2 B2 115.40(19) . . ?
C231 P2 B2 110.78(19) . . ?
C221 P2 B2 112.8(2) . . ?
C212 C211 C216 118.8(4) . . ?
C212 C211 P2 121.2(3) . . ?
C216 C211 P2 119.7(3) . . ?
C211 C212 C213 120.4(4) . . ?
C211 C212 H21A 119.8 . . ?
C213 C212 H21A 119.8 . . ?
C214 C213 C212 119.6(5) . . ?
C214 C213 H21B 120.2 . . ?
C212 C213 H21B 120.2 . . ?
C215 C214 C213 120.8(4) . . ?
C215 C214 H21C 119.6 . . ?
C213 C214 H21C 119.6 . . ?
C214 C215 C216 119.9(5) . . ?
C214 C215 H21D 120.1 . . ?
C216 C215 H21D 120.1 . . ?
C215 C216 C211 120.6(4) . . ?
C215 C216 H21E 119.7 . . ?
C211 C216 H21E 119.7 . . ?
C226 C221 C222 119.3(4) . . ?
C226 C221 P2 120.0(3) . . ?
C222 C221 P2 120.6(3) . . ?
C223 C222 C221 120.5(4) . . ?
C223 C222 H22A 119.8 . . ?
C221 C222 H22A 119.8 . . ?
C224 C223 C222 120.1(4) . . ?
C224 C223 H22B 120.0 . . ?
C222 C223 H22B 120.0 . . ?
C223 C224 C225 119.6(4) . . ?
C223 C224 H22C 120.2 . . ?
C225 C224 H22C 120.2 . . ?
C224 C225 C226 121.2(4) . . ?
C224 C225 H22D 119.4 . . ?
C226 C225 H22D 119.4 . . ?
C225 C226 C221 119.4(4) . . ?
C225 C226 H22E 120.3 . . ?
C221 C226 H22E 120.3 . . ?
C236 C231 C232 119.3(4) . . ?
C236 C231 P2 119.4(3) . . ?
C232 C231 P2 121.2(3) . . ?
C233 C232 C231 120.2(4) . . ?
C233 C232 H23A 119.9 . . ?
C231 C232 H23A 119.9 . . ?
C232 C233 C234 120.3(4) . . ?
C232 C233 H23B 119.8 . . ?
C234 C233 H23B 119.8 . . ?
C235 C234 C233 119.6(4) . . ?
C235 C234 H23C 120.2 . . ?
C233 C234 H23C 120.2 . . ?
C236 C235 C234 120.2(4) . . ?
C236 C235 H23D 119.9 . . ?
C234 C235 H23D 119.9 . . ?
C235 C236 C231 120.2(4) . . ?
C235 C236 H23E 119.9 . . ?
C231 C236 H23E 119.9 . . ?

loop_
_geom_bond_atom_site_label_1
_geom_bond_atom_site_label_2
_geom_bond_distance
_geom_bond_site_symmetry_2
_geom_bond_publ_flag
Si1 B1 2.038(5) . ?
Si1 I11 2.4516(12) . ?
Si1 I12 2.4600(12) . ?
Si1 I13 2.4754(12) . ?
B1 P1 1.973(5) . ?
B1 I14 2.235(5) . ?
B1 I15 2.252(4) . ?
P1 C131 1.812(4) . ?
P1 C121 1.816(4) . ?
P1 C111 1.819(4) . ?
C111 C112 1.374(6) . ?
C111 C116 1.388(6) . ?
C112 C113 1.412(7) . ?
C112 H11A 0.9500 . ?
C113 C114 1.374(7) . ?
C113 H11B 0.9500 . ?
C114 C115 1.360(7) . ?
C114 H11C 0.9500 . ?
C115 C116 1.381(6) . ?
C115 H11D 0.9500 . ?
C116 H11E 0.9500 . ?
C121 C126 1.390(6) . ?
C121 C122 1.404(5) . ?
C122 C123 1.373(6) . ?
C122 H12A 0.9500 . ?
C123 C124 1.374(6) . ?
C123 H12B 0.9500 . ?
C124 C125 1.384(6) . ?
C124 H12C 0.9500 . ?
C125 C126 1.392(6) . ?
C125 H12D 0.9500 . ?
C126 H12E 0.9500 . ?
C131 C136 1.391(6) . ?
C131 C132 1.408(6) . ?
C132 C133 1.382(6) . ?
C132 H13A 0.9500 . ?
C133 C314 1.384(7) . ?
C133 H13B 0.9500 . ?
C136 C315 1.375(6) . ?
C136 H13C 0.9500 . ?
C314 C315 1.390(6) . ?
C314 H31A 0.9500 . ?
C315 H31B 0.9500 . ?
Si2 B2 2.039(5) . ?
Si2 I21 2.4569(12) . ?
Si2 I23 2.4579(12) . ?
Si2 I22 2.4708(13) . ?
B2 P2 1.974(5) . ?
B2 I24 2.238(5) . ?
B2 I25 2.242(5) . ?
P2 C211 1.811(4) . ?
P2 C231 1.815(4) . ?
P2 C221 1.822(4) . ?
C211 C212 1.379(6) . ?
C211 C216 1.393(6) . ?
C212 C213 1.397(6) . ?
C212 H21A 0.9500 . ?
C213 C214 1.371(7) . ?
C213 H21B 0.9500 . ?
C214 C215 1.366(7) . ?
C214 H21C 0.9500 . ?
C215 C216 1.381(6) . ?
C215 H21D 0.9500 . ?
C216 H21E 0.9500 . ?
C221 C226 1.387(6) . ?
C221 C222 1.394(6) . ?
C222 C223 1.389(6) . ?
C222 H22A 0.9500 . ?
C223 C224 1.372(7) . ?
C223 H22B 0.9500 . ?
C224 C225 1.380(6) . ?
C224 H22C 0.9500 . ?
C225 C226 1.387(6) . ?
C225 H22D 0.9500 . ?
C226 H22E 0.9500 . ?
C231 C236 1.397(6) . ?
C231 C232 1.400(6) . ?
C232 C233 1.375(6) . ?
C232 H23A 0.9500 . ?
C233 C234 1.395(7) . ?
C233 H23B 0.9500 . ?
C234 C235 1.390(6) . ?
C234 H23C 0.9500 . ?
C235 C236 1.384(6) . ?
C235 H23D 0.9500 . ?
C236 H23E 0.9500 . ?
